data_1570509
loop_
_publ_author_name
'Haketa, Yohei'
'Komatsu, Kaifu'
'Sei, Hiroi'
'Imoba, Hiroki'
'Ota, Wataru'
'Sato, Tohru'
'Murakami, Yu'
'Tanaka, Hiroki'
'Yasuda, Nobuhiro'
'Tohnai, Norimitsu'
'Maeda, Hiromitsu'

_publ_section_title
;
 Enhanced solid-state phosphorescence of organoplatinum &#x3c0;-systems by
 ion-pairing assembly.
;
_journal_issue 3
_journal_name_full 'Chemical science'
_journal_page_first 964
_journal_page_last 973
_journal_paper_doi 10.1039/d3sc04564a
_journal_volume 15
_journal_year 2024
_chemical_formula_moiety '4(C23 H19 N3 O3 Pt, C16 H36 N, Cl, 4 C H Cl3'
_chemical_formula_sum 'C112 H116 Cl13 N13 O12 Pt4'
_chemical_formula_weight 3077.38
_space_group_crystal_system tetragonal
_space_group_IT_number 130
_space_group_name_Hall '-P 4a 2ac'
_space_group_name_H-M_alt 'P 4/n c c :2'
_atom_sites_solution_hydrogens geom
_audit_creation_method SHELXL-2014/7
_audit_update_record
;
2022-03-15 deposited with the CCDC.	2023-12-04 downloaded from the CCDC.
;
_cell_angle_alpha 90
_cell_angle_beta 90
_cell_angle_gamma 90
_cell_formula_units_Z 4
_cell_length_a 22.024(2)
_cell_length_b 22.024(2)
_cell_length_c 21.509(2)
_cell_measurement_reflns_used 104380
_cell_measurement_temperature 90(2)
_cell_measurement_theta_max 29.238
_cell_measurement_theta_min 1.492
_cell_volume 10433.1(17)
_computing_cell_refinement 'Rapid Auto(Rigaku)'
_computing_data_collection 'Rapid Auto(Rigaku)'
_computing_data_reduction 'Rapid Auto(Rigaku)'
_computing_structure_refinement 'SHELXL-2014/7 (Sheldrick, 2014)'
_computing_structure_solution 'SHELXT (Sheldrick, 2014)'
_diffrn_ambient_temperature 90(2)
_diffrn_detector_area_resol_mean 13.33
_diffrn_measured_fraction_theta_full 0.999
_diffrn_measured_fraction_theta_max 0.999
_diffrn_measurement_device_type 'DECTRIS EIGER X 1M'
_diffrn_measurement_method 'Shutterless \w scans'
_diffrn_radiation_monochromator 'Si(111) Channel Cut'
_diffrn_radiation_type Synchrotron
_diffrn_radiation_wavelength 0.81082
_diffrn_reflns_av_R_equivalents 0.1110
_diffrn_reflns_av_unetI/netI 0.0543
_diffrn_reflns_Laue_measured_fraction_full 0.999
_diffrn_reflns_Laue_measured_fraction_max 0.999
_diffrn_reflns_limit_h_max 26
_diffrn_reflns_limit_h_min -26
_diffrn_reflns_limit_k_max 26
_diffrn_reflns_limit_k_min -26
_diffrn_reflns_limit_l_max 25
_diffrn_reflns_limit_l_min -25
_diffrn_reflns_number 104380
_diffrn_reflns_point_group_measured_fraction_full 0.999
_diffrn_reflns_point_group_measured_fraction_max 0.999
_diffrn_reflns_theta_full 29.110
_diffrn_reflns_theta_max 29.238
_diffrn_reflns_theta_min 1.492
_diffrn_source 'synchrotron radiation SPring-8 BL40XU'
_exptl_absorpt_coefficient_mu 8.010
_exptl_absorpt_correction_T_max 1.000
_exptl_absorpt_correction_T_min 0.585
_exptl_absorpt_correction_type multi-scan
_exptl_absorpt_process_details 'ABSCOR (T.Higashi, 2001)'
_exptl_crystal_colour yellow
_exptl_crystal_density_diffrn 1.959
_exptl_crystal_density_meas ?
_exptl_crystal_description block
_exptl_crystal_F_000 6032
_exptl_crystal_size_max 0.03
_exptl_crystal_size_mid 0.03
_exptl_crystal_size_min 0.03
_platon_squeeze_details
'The unit cell contains 4 chloroform molecules which have been treated as a diffuse contribution to the overall scattering without specific atom positions by SQUEEZE/PLATON.'
_refine_diff_density_max 2.043
_refine_diff_density_min -1.093
_refine_diff_density_rms 0.120
_refine_ls_extinction_method none
_refine_ls_goodness_of_fit_ref 1.173
_refine_ls_hydrogen_treatment constr
_refine_ls_matrix_type full
_refine_ls_number_parameters 309
_refine_ls_number_reflns 4784
_refine_ls_number_restraints 1
_refine_ls_restrained_S_all 1.173
_refine_ls_R_factor_all 0.1360
_refine_ls_R_factor_gt 0.1029
_refine_ls_shift/su_max 0.001
_refine_ls_shift/su_mean 0.000
_refine_ls_structure_factor_coef Fsqd
_refine_ls_weighting_details 'w=1/[\s^2^(Fo^2^)+(0.0797P)^2^+89.6370P] where P=(Fo^2^+2Fc^2^)/3'
_refine_ls_weighting_scheme calc
_refine_ls_wR_factor_gt 0.2296
_refine_ls_wR_factor_ref 0.2525
_reflns_Friedel_coverage 0.000
_reflns_number_gt 3749
_reflns_number_total 4784
_reflns_threshold_expression 'I > 2\s(I)'
_cod_data_source_file d3sc04564a2.cif
_cod_data_source_block kk-10-2_sqd
_cod_depositor_comments
;
The following automatic conversions were performed:

data item '_exptl_crystal_density_meas' value 'not measured' was
changed to '?' -- the value is perceived as not measured.

Automatic conversion script
Id: cif_fix_values 8170 2020-07-09 18:12:32Z antanas 

 Adding full bibliography for 1570497--1570509.cif.
;
_cod_original_cell_volume 10434(2)
_cod_original_sg_symbol_H-M 'P 4/n c c'
_cod_database_code 1570509
_shelx_shelxl_version_number 2014/7
_shelx_space_group_comment
;
The symmetry employed for this shelxl refinement is uniquely defined
by the following loop, which should always be used as a source of
symmetry information in preference to the above space-group names.
They are only intended as comments.
;
_shelx_estimated_absorpt_t_min 0.795
_shelx_estimated_absorpt_t_max 0.795
_platon_squeeze_void_probe_radius 1.20

loop_
_space_group_symop_operation_xyz
'x, y, z'
'-x+1/2, -y+1/2, z'
'x+1/2, -y, -z+1/2'
'-x, y+1/2, -z+1/2'
'-y, -x, -z+1/2'
'y+1/2, x+1/2, -z+1/2'
'y, -x+1/2, z'
'-y+1/2, x, z'
'-x, -y, -z'
'x-1/2, y-1/2, -z'
'-x-1/2, y, z-1/2'
'x, -y-1/2, z-1/2'
'y, x, z-1/2'
'-y-1/2, -x-1/2, z-1/2'
'-y, x-1/2, -z'
'y-1/2, -x, -z'

loop_
_atom_site_label
_atom_site_type_symbol
_atom_site_fract_x
_atom_site_fract_y
_atom_site_fract_z
_atom_site_U_iso_or_equiv
_atom_site_adp_type
_atom_site_occupancy
_atom_site_site_symmetry_order
_atom_site_calc_flag
_atom_site_refinement_flags_posn
_atom_site_refinement_flags_adp
_atom_site_refinement_flags_occupancy
_atom_site_disorder_assembly
_atom_site_disorder_group
C1 C 0.7142(9) 0.6320(10) 0.3943(11) 0.122(6) Uani 1 1 d . . . . .
H1 H 0.7548 0.6395 0.3813 0.146 Uiso 1 1 calc R U . . .
C2 C 0.6728(10) 0.6006(9) 0.3604(10) 0.116(6) Uani 1 1 d . . . . .
H2 H 0.6786 0.5837 0.3202 0.139 Uiso 1 1 calc R U . . .
N5 N 0.6221(8) 0.5982(7) 0.3948(7) 0.116(5) Uani 1 1 d . . . . .
H3 H 0.5880 0.5804 0.3837 0.139 Uiso 1 1 calc R U . . .
C4 C 0.6316(8) 0.6279(7) 0.4503(8) 0.098(5) Uani 1 1 d . . . . .
C5 C 0.5832(7) 0.6341(7) 0.4967(8) 0.091(4) Uani 1 1 d . . . . .
C6 C 0.5935(8) 0.6677(8) 0.5479(8) 0.098(5) Uani 1 1 d . . . . .
H6 H 0.6313 0.6883 0.5494 0.117 Uiso 1 1 calc R U . . .
C7 C 0.5533(7) 0.6762(6) 0.6018(9) 0.090(5) Uani 1 1 d . . . . .
C8 C 0.5705(6) 0.7143(6) 0.6519(7) 0.080(4) Uani 1 1 d . . . . .
C9 C 0.5361(7) 0.7309(7) 0.7006(7) 0.089(4) Uani 1 1 d . . . . .
H9 H 0.4956 0.7180 0.7085 0.107 Uiso 1 1 calc R U . . .
C10 C 0.5710(9) 0.7712(8) 0.7384(7) 0.103(5) Uani 1 1 d . . . . .
H10 H 0.5579 0.7903 0.7756 0.124 Uiso 1 1 calc R U . . .
C11 C 0.6256(7) 0.7770(7) 0.7113(8) 0.093(4) Uani 1 1 d . . . . .
H11 H 0.6588 0.8000 0.7268 0.111 Uiso 1 1 calc R U . . .
C12 C 0.4441(9) 0.5221(7) 0.4335(9) 0.102(5) Uani 1 1 d . . . . .
H12 H 0.4856 0.5308 0.4255 0.122 Uiso 1 1 calc R U . . .
C13 C 0.4134(9) 0.4839(8) 0.3932(11) 0.122(6) Uani 1 1 d . . . . .
H13 H 0.4321 0.4692 0.3563 0.146 Uiso 1 1 calc R U . . .
C14 C 0.3535(10) 0.4674(8) 0.4086(11) 0.120(6) Uani 1 1 d . . . . .
H14 H 0.3316 0.4399 0.3829 0.143 Uiso 1 1 calc R U . . .
C15 C 0.3265(10) 0.4915(8) 0.4611(11) 0.118(6) Uani 1 1 d . . . . .
H15 H 0.2858 0.4817 0.4718 0.142 Uiso 1 1 calc R U . . .
C16 C 0.3610(7) 0.5307(7) 0.4978(10) 0.099(4) Uani 1 1 d . . . . .
C17 C 0.3400(8) 0.5568(7) 0.5562(9) 0.099(4) Uani 1 1 d . . . . .
C18 C 0.2832(8) 0.5459(8) 0.5820(10) 0.104(5) Uani 1 1 d . . . . .
H18 H 0.2540 0.5221 0.5605 0.125 Uiso 1 1 calc R U . . .
C19 C 0.2705(7) 0.5698(8) 0.6382(10) 0.104(5) Uani 1 1 d . . . . .
C20 C 0.1696(8) 0.5306(9) 0.6367(12) 0.147(8) Uani 1 1 d . . . . .
H20 H 0.1653 0.5495 0.5957 0.220 Uiso 1 1 calc R U . . .
H20A H 0.1310 0.5335 0.6592 0.220 Uiso 1 1 calc R U . . .
H20B H 0.1808 0.4878 0.6317 0.220 Uiso 1 1 calc R U . . .
C21 C 0.3130(9) 0.6047(8) 0.6714(9) 0.112(6) Uani 1 1 d . . . . .
H21 H 0.3033 0.6208 0.7111 0.134 Uiso 1 1 calc R U . . .
C22 C 0.3697(8) 0.6151(8) 0.6446(9) 0.107(5) Uani 1 1 d . . . . .
H22 H 0.3983 0.6394 0.6664 0.129 Uiso 1 1 calc R U . . .
C23 C 0.3858(8) 0.5910(8) 0.5869(10) 0.103(5) Uani 1 1 d . . . . .
C30 C 0.6899(7) 0.6518(7) 0.4505(8) 0.092(4) Uani 1 1 d . . . . .
H1A H 0.7087 0.6760 0.4816 0.111 Uiso 1 1 calc R U . . .
N2 N 0.6249(5) 0.7443(5) 0.6583(6) 0.086(3) Uani 1 1 d . . . . .
H2A H 0.6550 0.7424 0.6315 0.103 Uiso 1 1 calc R U . . .
N3 N 0.4177(6) 0.5473(5) 0.4836(7) 0.094(4) Uani 1 1 d . . . . .
O1 O 0.4989(4) 0.6543(4) 0.6051(5) 0.094(3) Uani 1 1 d . . . . .
O2 O 0.5337(5) 0.6041(4) 0.4836(5) 0.091(3) Uani 1 1 d . . . . .
Pt1 Pt 0.46049(3) 0.60058(3) 0.54100(4) 0.1007(4) Uani 1 1 d . . . . .
Cl1 Cl 0.7500 0.7500 0.5739(4) 0.095(2) Uani 1 4 d S T P . .
C24 C 0.1823(14) 0.6125(12) 0.8211(13) 0.197(13) Uani 1 1 d D . . . .
H24 H 0.1975 0.5744 0.8035 0.296 Uiso 1 1 calc R U . . .
H24A H 0.1837 0.6444 0.7893 0.296 Uiso 1 1 calc R U . . .
H24B H 0.1403 0.6070 0.8350 0.296 Uiso 1 1 calc R U . . .
C25 C 0.2217(11) 0.6309(12) 0.8761(13) 0.159(9) Uani 1 1 d D . . . .
H25 H 0.2268 0.5938 0.9015 0.191 Uiso 1 1 calc R U . . .
H25A H 0.2622 0.6404 0.8587 0.191 Uiso 1 1 calc R U . . .
C26 C 0.2080(12) 0.6793(11) 0.9193(13) 0.160(9) Uani 1 1 d . . . . .
H26 H 0.1713 0.6678 0.9432 0.192 Uiso 1 1 calc R U . . .
H26A H 0.1980 0.7163 0.8953 0.192 Uiso 1 1 calc R U . . .
C27 C 0.2561(11) 0.6938(9) 0.9628(10) 0.131(7) Uani 1 1 d . . . . .
H27 H 0.2945 0.6965 0.9391 0.157 Uiso 1 1 calc R U . . .
H27A H 0.2601 0.6593 0.9920 0.157 Uiso 1 1 calc R U . . .
N4 N 0.2500 0.7500 1.0000 0.110(8) Uani 1 4 d S T P . .
O3 O 0.2159(5) 0.5613(6) 0.6710(7) 0.126(4) Uani 1 1 d . . . . .

loop_
_atom_site_aniso_label
_atom_site_aniso_U_11
_atom_site_aniso_U_22
_atom_site_aniso_U_33
_atom_site_aniso_U_23
_atom_site_aniso_U_13
_atom_site_aniso_U_12
C1 0.103(13) 0.130(16) 0.132(17) 0.009(13) 0.003(13) -0.014(12)
C2 0.103(13) 0.124(15) 0.121(15) -0.023(12) 0.008(12) 0.029(11)
N5 0.113(11) 0.121(12) 0.112(11) -0.027(9) -0.019(10) 0.006(9)
C4 0.110(13) 0.080(10) 0.105(12) -0.007(9) 0.004(10) -0.003(9)
C5 0.088(10) 0.090(10) 0.094(11) 0.010(9) -0.005(9) -0.012(8)
C6 0.089(11) 0.098(12) 0.106(13) -0.006(10) -0.021(10) -0.001(9)
C7 0.082(10) 0.057(8) 0.130(14) 0.005(8) -0.028(10) -0.005(7)
C8 0.072(9) 0.082(9) 0.086(10) 0.019(8) -0.008(8) 0.001(7)
C9 0.079(9) 0.112(12) 0.076(9) -0.001(9) 0.001(8) -0.005(8)
C10 0.119(14) 0.120(13) 0.070(9) -0.002(9) -0.016(10) -0.014(11)
C11 0.082(10) 0.101(11) 0.095(11) -0.005(9) -0.028(9) -0.008(8)
C12 0.124(13) 0.076(10) 0.107(12) -0.032(9) -0.016(11) -0.002(9)
C13 0.114(15) 0.088(12) 0.162(19) 0.015(12) -0.020(13) -0.007(11)
C14 0.127(17) 0.090(12) 0.142(18) 0.010(12) -0.043(14) -0.004(11)
C15 0.108(13) 0.085(11) 0.161(19) 0.011(12) -0.046(13) -0.012(10)
C16 0.082(8) 0.068(7) 0.148(12) 0.010(7) -0.024(8) -0.022(6)
C17 0.082(8) 0.068(7) 0.148(12) 0.010(7) -0.024(8) -0.022(6)
C18 0.101(13) 0.092(11) 0.119(14) 0.017(11) -0.016(11) -0.016(9)
C19 0.065(9) 0.094(11) 0.152(17) 0.028(12) 0.001(10) -0.009(8)
C20 0.089(12) 0.136(17) 0.21(2) -0.018(16) 0.008(14) -0.041(12)
C21 0.119(14) 0.104(12) 0.113(13) 0.001(10) -0.010(11) -0.015(11)
C22 0.080(11) 0.117(13) 0.125(15) 0.018(12) 0.001(10) -0.023(10)
C23 0.091(11) 0.089(11) 0.130(15) 0.023(10) 0.010(11) -0.010(9)
C30 0.088(10) 0.080(9) 0.109(12) 0.011(9) -0.002(9) -0.013(8)
N2 0.070(7) 0.090(8) 0.097(9) -0.003(7) -0.006(6) -0.002(6)
N3 0.095(9) 0.074(8) 0.113(10) 0.003(7) -0.037(8) -0.010(6)
O1 0.080(6) 0.076(6) 0.126(8) -0.010(6) -0.007(6) -0.019(5)
O2 0.104(8) 0.085(7) 0.084(7) 0.007(5) -0.015(6) -0.006(6)
Pt1 0.0844(5) 0.0813(5) 0.1365(7) -0.0007(4) -0.0167(4) -0.0133(3)
Cl1 0.085(3) 0.085(3) 0.114(6) 0.000 0.000 0.000
C24 0.23(3) 0.17(2) 0.19(3) 0.00(2) -0.03(3) 0.08(2)
C25 0.15(2) 0.131(19) 0.19(3) 0.019(19) 0.012(19) -0.010(16)
C26 0.18(2) 0.108(16) 0.19(2) -0.017(17) -0.01(2) 0.021(16)
C27 0.143(17) 0.099(13) 0.151(18) -0.014(12) -0.014(15) -0.012(13)
N4 0.115(13) 0.115(13) 0.10(2) 0.000 0.000 0.000
O3 0.093(8) 0.112(9) 0.171(12) 0.011(8) -0.009(8) -0.014(7)

loop_
_atom_type_symbol
_atom_type_description
_atom_type_scat_dispersion_real
_atom_type_scat_dispersion_imag
_atom_type_scat_source
C C 0.0045 0.0022 'International Tables Vol C Tables 4.2.6.8 and 6.1.1.4'
H H 0.0000 0.0000 'International Tables Vol C Tables 4.2.6.8 and 6.1.1.4'
Cl Cl 0.1812 0.2072 'International Tables Vol C Tables 4.2.6.8 and 6.1.1.4'
N N 0.0085 0.0044 'International Tables Vol C Tables 4.2.6.8 and 6.1.1.4'
O O 0.0146 0.0081 'International Tables Vol C Tables 4.2.6.8 and 6.1.1.4'
Pt Pt -3.3179 10.3664 'International Tables Vol C Tables 4.2.6.8 and 6.1.1.4'

loop_
_geom_angle_atom_site_label_1
_geom_angle_atom_site_label_2
_geom_angle_atom_site_label_3
_geom_angle
_geom_angle_site_symmetry_1
_geom_angle_site_symmetry_3
_geom_angle_publ_flag
C2 C1 C30 111.6(18) . . ?
C2 C1 H1 124.2 . . ?
C30 C1 H1 124.2 . . ?
N5 C2 C1 106.4(18) . . ?
N5 C2 H2 126.8 . . ?
C1 C2 H2 126.8 . . ?
C2 N5 C4 109.5(16) . . ?
C2 N5 H3 125.2 . . ?
C4 N5 H3 125.2 . . ?
N5 C4 C30 108.9(16) . . ?
N5 C4 C5 121.6(17) . . ?
C30 C4 C5 129.4(17) . . ?
O2 C5 C6 126.6(16) . . ?
O2 C5 C4 114.3(15) . . ?
C6 C5 C4 119.1(16) . . ?
C5 C6 C7 127.9(16) . . ?
C5 C6 H6 116.0 . . ?
C7 C6 H6 116.0 . . ?
O1 C7 C8 115.2(16) . . ?
O1 C7 C6 123.6(15) . . ?
C8 C7 C6 121.0(14) . . ?
C9 C8 N2 106.5(14) . . ?
C9 C8 C7 127.0(14) . . ?
N2 C8 C7 126.4(15) . . ?
C8 C9 C10 107.9(14) . . ?
C8 C9 H9 126.0 . . ?
C10 C9 H9 126.0 . . ?
C11 C10 C9 107.2(15) . . ?
C11 C10 H10 126.4 . . ?
C9 C10 H10 126.4 . . ?
C10 C11 N2 107.7(14) . . ?
C10 C11 H11 126.1 . . ?
N2 C11 H11 126.1 . . ?
N3 C12 C13 122.8(19) . . ?
N3 C12 H12 118.6 . . ?
C13 C12 H12 118.6 . . ?
C12 C13 C14 118(2) . . ?
C12 C13 H13 121.1 . . ?
C14 C13 H13 121.1 . . ?
C15 C14 C13 120(2) . . ?
C15 C14 H14 120.1 . . ?
C13 C14 H14 120.1 . . ?
C14 C15 C16 118(2) . . ?
C14 C15 H15 121.1 . . ?
C16 C15 H15 121.1 . . ?
N3 C16 C15 123(2) . . ?
N3 C16 C17 112.6(14) . . ?
C15 C16 C17 124.1(18) . . ?
C18 C17 C23 123.1(18) . . ?
C18 C17 C16 124.1(16) . . ?
C23 C17 C16 112.7(16) . . ?
C19 C18 C17 118.4(17) . . ?
C19 C18 H18 120.8 . . ?
C17 C18 H18 120.8 . . ?
C18 C19 C21 122.1(17) . . ?
C18 C19 O3 125.1(17) . . ?
C21 C19 O3 112.7(19) . . ?
O3 C20 H20 109.5 . . ?
O3 C20 H20A 109.5 . . ?
H20 C20 H20A 109.5 . . ?
O3 C20 H20B 109.5 . . ?
H20 C20 H20B 109.5 . . ?
H20A C20 H20B 109.5 . . ?
C22 C21 C19 118.5(18) . . ?
C22 C21 H21 120.8 . . ?
C19 C21 H21 120.8 . . ?
C21 C22 C23 122.2(17) . . ?
C21 C22 H22 118.9 . . ?
C23 C22 H22 118.9 . . ?
C22 C23 C17 115.7(16) . . ?
C22 C23 Pt1 129.1(14) . . ?
C17 C23 Pt1 115.1(15) . . ?
C4 C30 C1 103.5(16) . . ?
C4 C30 H1A 128.2 . . ?
C1 C30 H1A 128.2 . . ?
C11 N2 C8 110.6(13) . . ?
C11 N2 H2A 124.7 . . ?
C8 N2 H2A 124.7 . . ?
C16 N3 C12 118.3(15) . . ?
C16 N3 Pt1 118.2(13) . . ?
C12 N3 Pt1 123.2(12) . . ?
C7 O1 Pt1 124.9(11) . . ?
C5 O2 Pt1 123.3(10) . . ?
C23 Pt1 N3 81.2(8) . . ?
C23 Pt1 O1 94.1(7) . . ?
N3 Pt1 O1 175.2(6) . . ?
C23 Pt1 O2 172.4(7) . . ?
N3 Pt1 O2 91.2(6) . . ?
O1 Pt1 O2 93.5(4) . . ?
C25 C24 H24 109.5 . . ?
C25 C24 H24A 109.5 . . ?
H24 C24 H24A 109.5 . . ?
C25 C24 H24B 109.5 . . ?
H24 C24 H24B 109.5 . . ?
H24A C24 H24B 109.5 . . ?
C26 C25 C24 125(2) . . ?
C26 C25 H25 106.0 . . ?
C24 C25 H25 106.0 . . ?
C26 C25 H25A 106.0 . . ?
C24 C25 H25A 106.0 . . ?
H25 C25 H25A 106.3 . . ?
C25 C26 C27 115(2) . . ?
C25 C26 H26 108.5 . . ?
C27 C26 H26 108.5 . . ?
C25 C26 H26A 108.5 . . ?
C27 C26 H26A 108.5 . . ?
H26 C26 H26A 107.5 . . ?
C26 C27 N4 117.9(19) . . ?
C26 C27 H27 107.8 . . ?
N4 C27 H27 107.8 . . ?
C26 C27 H27A 107.8 . . ?
N4 C27 H27A 107.8 . . ?
H27 C27 H27A 107.2 . . ?
C27 N4 C27 114.5(16) 15_667 16_567 ?
C27 N4 C27 107.0(8) 15_667 2_565 ?
C27 N4 C27 107.0(8) 16_567 2_565 ?
C27 N4 C27 107.0(8) 15_667 . ?
C27 N4 C27 107.0(8) 16_567 . ?
C27 N4 C27 114.5(16) 2_565 . ?
C19 O3 C20 114.4(16) . . ?

loop_
_geom_bond_atom_site_label_1
_geom_bond_atom_site_label_2
_geom_bond_distance
_geom_bond_site_symmetry_2
_geom_bond_publ_flag
C1 C2 1.36(2) . ?
C1 C30 1.39(2) . ?
C1 H1 0.9500 . ?
C2 N5 1.34(2) . ?
C2 H2 0.9500 . ?
N5 C4 1.377(19) . ?
N5 H3 0.8800 . ?
C4 C30 1.39(2) . ?
C4 C5 1.47(2) . ?
C5 O2 1.306(17) . ?
C5 C6 1.35(2) . ?
C6 C7 1.47(2) . ?
C6 H6 0.9500 . ?
C7 O1 1.294(17) . ?
C7 C8 1.42(2) . ?
C8 C9 1.344(19) . ?
C8 N2 1.374(17) . ?
C9 C10 1.43(2) . ?
C9 H9 0.9500 . ?
C10 C11 1.34(2) . ?
C10 H10 0.9500 . ?
C11 N2 1.350(18) . ?
C11 H11 0.9500 . ?
C12 N3 1.34(2) . ?
C12 C13 1.39(2) . ?
C12 H12 0.9500 . ?
C13 C14 1.41(3) . ?
C13 H13 0.9500 . ?
C14 C15 1.38(3) . ?
C14 H14 0.9500 . ?
C15 C16 1.39(2) . ?
C15 H15 0.9500 . ?
C16 N3 1.34(2) . ?
C16 C17 1.46(3) . ?
C17 C18 1.39(2) . ?
C17 C23 1.42(2) . ?
C18 C19 1.35(2) . ?
C18 H18 0.9500 . ?
C19 C21 1.40(2) . ?
C19 O3 1.408(19) . ?
C20 O3 1.43(2) . ?
C20 H20 0.9800 . ?
C20 H20A 0.9800 . ?
C20 H20B 0.9800 . ?
C21 C22 1.39(2) . ?
C21 H21 0.9500 . ?
C22 C23 1.40(2) . ?
C22 H22 0.9500 . ?
C23 Pt1 1.930(17) . ?
C30 H1A 0.9500 . ?
N2 H2A 0.8800 . ?
N3 Pt1 1.946(12) . ?
O1 Pt1 2.005(10) . ?
O2 Pt1 2.033(11) . ?
C24 C25 1.522(10) . ?
C24 H24 0.9800 . ?
C24 H24A 0.9800 . ?
C24 H24B 0.9800 . ?
C25 C26 1.45(3) . ?
C25 H25 0.9900 . ?
C25 H25A 0.9900 . ?
C26 C27 1.45(3) . ?
C26 H26 0.9900 . ?
C26 H26A 0.9900 . ?
C27 N4 1.480(19) . ?
C27 H27 0.9900 . ?
C27 H27A 0.9900 . ?
N4 C27 1.480(19) 15_667 ?
N4 C27 1.480(19) 16_567 ?
N4 C27 1.480(19) 2_565 ?

loop_
_geom_torsion_atom_site_label_1
_geom_torsion_atom_site_label_2
_geom_torsion_atom_site_label_3
_geom_torsion_atom_site_label_4
_geom_torsion
_geom_torsion_site_symmetry_1
_geom_torsion_site_symmetry_2
_geom_torsion_site_symmetry_3
_geom_torsion_site_symmetry_4
_geom_torsion_publ_flag
C30 C1 C2 N5 -2(2) . . . . ?
C1 C2 N5 C4 0(2) . . . . ?
C2 N5 C4 C30 2(2) . . . . ?
C2 N5 C4 C5 178.2(16) . . . . ?
N5 C4 C5 O2 7(2) . . . . ?
C30 C4 C5 O2 -177.9(16) . . . . ?
N5 C4 C5 C6 -174.8(16) . . . . ?
C30 C4 C5 C6 1(3) . . . . ?
O2 C5 C6 C7 3(3) . . . . ?
C4 C5 C6 C7 -175.3(15) . . . . ?
C5 C6 C7 O1 -4(3) . . . . ?
C5 C6 C7 C8 -178.8(16) . . . . ?
O1 C7 C8 C9 -2(2) . . . . ?
C6 C7 C8 C9 172.8(15) . . . . ?
O1 C7 C8 N2 -178.0(13) . . . . ?
C6 C7 C8 N2 -3(2) . . . . ?
N2 C8 C9 C10 -1.2(17) . . . . ?
C7 C8 C9 C10 -177.9(14) . . . . ?
C8 C9 C10 C11 -0.6(19) . . . . ?
C9 C10 C11 N2 2.2(18) . . . . ?
N3 C12 C13 C14 -5(3) . . . . ?
C12 C13 C14 C15 3(3) . . . . ?
C13 C14 C15 C16 -1(3) . . . . ?
C14 C15 C16 N3 2(3) . . . . ?
C14 C15 C16 C17 -176.4(17) . . . . ?
N3 C16 C17 C18 -178.9(15) . . . . ?
C15 C16 C17 C18 0(3) . . . . ?
N3 C16 C17 C23 -4(2) . . . . ?
C15 C16 C17 C23 175.1(15) . . . . ?
C23 C17 C18 C19 1(3) . . . . ?
C16 C17 C18 C19 176.0(16) . . . . ?
C17 C18 C19 C21 -1(3) . . . . ?
C17 C18 C19 O3 -178.0(15) . . . . ?
C18 C19 C21 C22 1(3) . . . . ?
O3 C19 C21 C22 178.4(15) . . . . ?
C19 C21 C22 C23 -1(3) . . . . ?
C21 C22 C23 C17 2(3) . . . . ?
C21 C22 C23 Pt1 178.9(13) . . . . ?
C18 C17 C23 C22 -2(2) . . . . ?
C16 C17 C23 C22 -177.2(15) . . . . ?
C18 C17 C23 Pt1 -179.3(13) . . . . ?
C16 C17 C23 Pt1 5.3(18) . . . . ?
N5 C4 C30 C1 -2.9(19) . . . . ?
C5 C4 C30 C1 -178.7(18) . . . . ?
C2 C1 C30 C4 3(2) . . . . ?
C10 C11 N2 C8 -3.0(18) . . . . ?
C9 C8 N2 C11 2.6(16) . . . . ?
C7 C8 N2 C11 179.4(13) . . . . ?
C15 C16 N3 C12 -4(2) . . . . ?
C17 C16 N3 C12 174.3(14) . . . . ?
C15 C16 N3 Pt1 -178.3(13) . . . . ?
C17 C16 N3 Pt1 0.4(18) . . . . ?
C13 C12 N3 C16 6(2) . . . . ?
C13 C12 N3 Pt1 179.5(13) . . . . ?
C8 C7 O1 Pt1 178.7(9) . . . . ?
C6 C7 O1 Pt1 4.1(19) . . . . ?
C6 C5 O2 Pt1 -1(2) . . . . ?
C4 C5 O2 Pt1 176.9(10) . . . . ?
C24 C25 C26 C27 -172(2) . . . . ?
C25 C26 C27 N4 168.5(18) . . . . ?
C26 C27 N4 C27 -177(2) . . . 15_667 ?
C26 C27 N4 C27 60.3(15) . . . 16_567 ?
C26 C27 N4 C27 -58.1(18) . . . 2_565 ?
C18 C19 O3 C20 -8(2) . . . . ?
C21 C19 O3 C20 174.8(16) . . . . ?

loop_
_platon_squeeze_void_nr
_platon_squeeze_void_average_x
_platon_squeeze_void_average_y
_platon_squeeze_void_average_z
_platon_squeeze_void_volume
_platon_squeeze_void_count_electrons
_platon_squeeze_void_content
1 0.250 0.250 0.194 21 7 ' '
2 0.007 0.507 0.250 126 4 ' '
3 0.493 0.993 0.250 126 4 ' '
4 0.507 0.493 0.250 126 4 ' '
5 0.993 0.007 0.250 126 4 ' '
6 0.250 0.750 0.250 29 12 ' '
7 0.750 0.250 0.250 29 12 ' '
8 0.750 0.750 0.306 21 7 ' '
9 0.250 0.250 0.694 21 7 ' '
10 0.007 0.993 0.750 126 4 ' '
11 0.493 0.507 0.750 126 4 ' '
12 0.507 0.007 0.750 126 4 ' '
13 0.993 0.493 0.750 126 4 ' '
14 0.250 0.750 0.750 29 12 ' '
15 0.750 0.250 0.750 29 12 ' '
16 0.750 0.750 0.806 21 7 ' '
